data_7225515
loop_
_publ_author_name
'Beltr\'an, Alicia'
'Burguete, M. Isabel'
'Luis, Santiago V.'
'Galindo, Francisco'

_publ_section_title
;
 Characterization of amine stabilized CdSe/ZnS core--shell quantum dots by
 using triarylpyrylium dyes
;
_journal_issue 61
_journal_name_full 'RSC Adv.'
_journal_page_first 56064
_journal_paper_doi 10.1039/C6RA09614J
_journal_volume 6
_journal_year 2016
_chemical_formula_moiety 'C24 H16 O3, B F4'
_chemical_formula_sum 'C24 H17 B F4 O3'
_chemical_formula_weight 440.18
_chemical_name_systematic
;
 ?
;
_space_group_crystal_system monoclinic
_space_group_IT_number 14
_space_group_name_Hall '-P 2ybc'
_space_group_name_H-M_alt 'P 1 21/c 1'
_symmetry_space_group_name_Hall '-P 2ybc'
_symmetry_space_group_name_H-M 'P 1 21/c 1'
_atom_sites_solution_hydrogens difmap
_audit_creation_date 2014-10-21
_audit_creation_method
;
Olex2 1.2
(compiled 2014.09.19 svn.r3010 for OlexSys, GUI svn.r4874)
;
_audit_update_record
;
2016-02-18 deposited with the CCDC.
2016-05-31 downloaded from the CCDC.
;
_cell_angle_alpha 90
_cell_angle_beta 100.004(4)
_cell_angle_gamma 90
_cell_formula_units_Z 4
_cell_length_a 7.1387(3)
_cell_length_b 16.6302(5)
_cell_length_c 17.1016(6)
_cell_measurement_reflns_used 6560
_cell_measurement_temperature 148(80)
_cell_measurement_theta_max 64.6440
_cell_measurement_theta_min 3.7030
_cell_volume 1999.40(13)
_computing_cell_refinement
;
CrysAlisPro, Agilent Technologies,
Version 1.171.36.28 (release 01-02-2013 CrysAlis171 .NET)
(compiled Feb  1 2013,16:14:44)
;
_computing_data_collection
;
CrysAlisPro, Agilent Technologies,
Version 1.171.36.28 (release 01-02-2013 CrysAlis171 .NET)
(compiled Feb  1 2013,16:14:44)
;
_computing_data_reduction
;
CrysAlisPro, Agilent Technologies,
Version 1.171.36.28 (release 01-02-2013 CrysAlis171 .NET)
(compiled Feb  1 2013,16:14:44)
;
_computing_molecular_graphics 'Olex2 (Dolomanov et al., 2009)'
_computing_publication_material 'Olex2 (Dolomanov et al., 2009)'
_computing_structure_refinement 'ShelXL (Sheldrick, 2008)'
_diffrn_ambient_temperature 148(80)
_diffrn_detector_area_resol_mean 10.4051
_diffrn_measured_fraction_theta_full 0.920
_diffrn_measured_fraction_theta_max 0.988
_diffrn_measurement_details
;
  1 omega  -48.00   42.00   0.6000    2.0000
omega____ theta____ kappa____ phi______ frames
    -      -37.6057   37.0000  -90.0000 150

  2 omega  100.00  127.60   0.6000    2.0000
omega____ theta____ kappa____ phi______ frames
    -       37.6057  178.0000  150.0000 46

  3 omega   57.00  123.00   0.6000    2.0000
omega____ theta____ kappa____ phi______ frames
    -       37.6057  178.0000   90.0000 110

  4 omega  -41.00    0.40   0.6000   12.0000
omega____ theta____ kappa____ phi______ frames
    -      -68.5000   30.0000 -120.0000 69

  5 omega    9.00  128.40   0.6000   12.0000
omega____ theta____ kappa____ phi______ frames
    -       92.3754  -77.0000   30.0000 199

  6 omega   41.00   98.00   0.6000   12.0000
omega____ theta____ kappa____ phi______ frames
    -       92.3754  -45.0000  120.0000 95

  7 omega   95.00  170.60   0.6000   12.0000
omega____ theta____ kappa____ phi______ frames
    -       92.3754  125.0000   60.0000 126

  8 omega  104.00  170.60   0.6000   12.0000
omega____ theta____ kappa____ phi______ frames
    -       92.3754  125.0000    0.0000 111

  9 omega   63.00  140.40   0.6000   12.0000
omega____ theta____ kappa____ phi______ frames
    -       92.3754   77.0000  -30.0000 129

 10 omega -116.00   -5.00   0.6000    2.0000
omega____ theta____ kappa____ phi______ frames
    -      -37.6057  -57.0000 -180.0000 185

 11 omega -116.00   -5.00   0.6000    2.0000
omega____ theta____ kappa____ phi______ frames
    -      -37.6057  -57.0000  -60.0000 185

 12 omega   54.00  174.00   0.6000   12.0000
omega____ theta____ kappa____ phi______ frames
    -       92.3754   30.0000  150.0000 200

 13 omega   60.00  171.00   0.6000   12.0000
omega____ theta____ kappa____ phi______ frames
    -       92.3754   61.0000   30.0000 185

 14 omega   60.00  171.00   0.6000   12.0000
omega____ theta____ kappa____ phi______ frames
    -       92.3754   61.0000  -60.0000 185

 15 omega   61.00  170.80   0.6000   12.0000
omega____ theta____ kappa____ phi______ frames
    -       92.3754   45.0000 -120.0000 183

 16 omega -115.00  -64.00   0.6000    2.0000
omega____ theta____ kappa____ phi______ frames
    -      -37.6057 -142.0000  -25.0000 85

 17 omega -116.00   -5.00   0.6000    2.0000
omega____ theta____ kappa____ phi______ frames
    -      -37.6057  -57.0000   60.0000 185

 18 omega   23.00   65.60   0.6000   12.0000
omega____ theta____ kappa____ phi______ frames
    -       92.3754 -125.0000   30.0000 71
;
_diffrn_measurement_device_type 'SuperNova, Dual, Cu at zero, Atlas'
_diffrn_measurement_method '\w scans'
_diffrn_orient_matrix_UB_11 -0.0223948000
_diffrn_orient_matrix_UB_12 -0.0038821000
_diffrn_orient_matrix_UB_13 -0.0912167000
_diffrn_orient_matrix_UB_21 -0.0709364000
_diffrn_orient_matrix_UB_22 -0.0873767000
_diffrn_orient_matrix_UB_23 0.0014310000
_diffrn_orient_matrix_UB_31 -0.2060255000
_diffrn_orient_matrix_UB_32 0.0304734000
_diffrn_orient_matrix_UB_33 -0.0075401000
_diffrn_radiation_monochromator mirror
_diffrn_radiation_type CuK\a
_diffrn_radiation_wavelength 1.54184
_diffrn_reflns_av_R_equivalents 0.0381
_diffrn_reflns_av_unetI/netI 0.0249
_diffrn_reflns_Laue_measured_fraction_full 0.920
_diffrn_reflns_Laue_measured_fraction_max 0.988
_diffrn_reflns_limit_h_max 6
_diffrn_reflns_limit_h_min -8
_diffrn_reflns_limit_k_max 19
_diffrn_reflns_limit_k_min -19
_diffrn_reflns_limit_l_max 20
_diffrn_reflns_limit_l_min -19
_diffrn_reflns_number 15751
_diffrn_reflns_point_group_measured_fraction_full 0.920
_diffrn_reflns_point_group_measured_fraction_max 0.988
_diffrn_reflns_theta_full 67.684
_diffrn_reflns_theta_max 64.783
_diffrn_reflns_theta_min 3.735
_diffrn_source 'SuperNova (Cu) X-ray Source'
_exptl_absorpt_coefficient_mu 1.023
_exptl_absorpt_correction_T_max 1.00000
_exptl_absorpt_correction_T_min 0.61960
_exptl_absorpt_correction_type multi-scan
_exptl_absorpt_process_details
;
CrysAlisPro, Agilent Technologies,
Version 1.171.36.28 (release 01-02-2013 CrysAlis171 .NET)
(compiled Feb  1 2013,16:14:44)
Empirical absorption correction using spherical harmonics,
 implemented in SCALE3 ABSPACK scaling algorithm.
;
_exptl_crystal_density_diffrn 1.462
_exptl_crystal_F_000 904
_exptl_crystal_size_max 0.4568
_exptl_crystal_size_mid 0.0682
_exptl_crystal_size_min 0.0627
_refine_diff_density_max 0.476
_refine_diff_density_min -0.264
_refine_diff_density_rms 0.055
_refine_ls_extinction_method none
_refine_ls_goodness_of_fit_ref 1.034
_refine_ls_hydrogen_treatment mixed
_refine_ls_matrix_type full
_refine_ls_number_parameters 353
_refine_ls_number_reflns 3341
_refine_ls_number_restraints 0
_refine_ls_restrained_S_all 1.034
_refine_ls_R_factor_all 0.0521
_refine_ls_R_factor_gt 0.0442
_refine_ls_shift/su_max 0.000
_refine_ls_shift/su_mean 0.000
_refine_ls_structure_factor_coef Fsqd
_refine_ls_weighting_details 'w=1/[\s^2^(Fo^2^)+(0.0782P)^2^+0.5492P] where P=(Fo^2^+2Fc^2^)/3'
_refine_ls_weighting_scheme calc
_refine_ls_wR_factor_gt 0.1190
_refine_ls_wR_factor_ref 0.1275
_reflns_Friedel_coverage 0.000
_reflns_number_gt 2810
_reflns_number_total 3341
_reflns_threshold_expression 'I > 2\s(I)'
_cod_data_source_file c6ra09614j2.cif
_cod_data_source_block str1578
_cod_original_cell_volume 1999.39(12)
_cod_database_code 7225515
_shelxl_version_number 2013-4
_chemical_oxdiff_formula 'C24 H17 B F4 O3'
_shelx_space_group_comment
;
The symmetry employed for this shelxl refinement is uniquely defined
by the following loop, which should always be used as a source of
symmetry information in preference to the above space-group names.
They are only intended as comments.
;
_reflns_odcompleteness_completeness 99.91
_reflns_odcompleteness_iscentric 1
_reflns_odcompleteness_theta 61.80
_olex2_refinement_description
;
;
_olex2_submission_special_instructions 'No special instructions were received'

loop_
_space_group_symop_operation_xyz
'x, y, z'
'-x, y+1/2, -z+1/2'
'-x, -y, -z'
'x, -y-1/2, z-1/2'

loop_
_atom_site_label
_atom_site_type_symbol
_atom_site_fract_x
_atom_site_fract_y
_atom_site_fract_z
_atom_site_U_iso_or_equiv
_atom_site_adp_type
_atom_site_occupancy
_atom_site_site_symmetry_order
_atom_site_calc_flag
O1 O 0.42875(17) 0.66826(7) 0.50670(7) 0.0293(3) Uani 1 1 d
F3 F 0.9430(3) 0.59374(11) 0.81909(9) 0.0911(6) Uani 1 1 d
O3 O 0.0843(2) 0.60705(8) -0.02880(7) 0.0418(4) Uani 1 1 d
F1 F 0.7752(2) 0.59604(10) 0.69633(7) 0.0711(5) Uani 1 1 d
O2 O 0.0485(2) 0.74031(8) -0.02945(8) 0.0435(4) Uani 1 1 d
F4 F 0.7708(3) 0.70357(8) 0.77818(9) 0.0813(5) Uani 1 1 d
F2 F 0.6241(3) 0.59019(11) 0.80047(11) 0.0967(7) Uani 1 1 d
C1 C 0.1586(2) 0.67516(10) 0.09389(10) 0.0296(4) Uani 1 1 d
C8 C 0.2975(2) 0.54056(10) 0.52285(10) 0.0286(4) Uani 1 1 d
C20 C 0.4760(2) 0.73354(10) 0.46756(10) 0.0290(4) Uani 1 1 d
C19 C 0.5712(2) 0.79561(10) 0.52020(10) 0.0292(4) Uani 1 1 d
C7 C 0.3384(2) 0.60417(10) 0.46913(10) 0.0289(4) Uani 1 1 d
C24 C 0.0907(3) 0.67850(10) 0.00627(10) 0.0310(4) Uani 1 1 d
C4 C 0.2768(3) 0.67359(10) 0.25763(10) 0.0311(4) Uani 1 1 d
C5 C 0.3342(3) 0.67186(10) 0.34492(10) 0.0313(4) Uani 1 1 d
C13 C 0.3316(3) 0.55172(11) 0.60502(10) 0.0363(4) Uani 1 1 d
C9 C 0.2220(3) 0.46722(10) 0.49138(11) 0.0334(4) Uani 1 1 d
C21 C 0.4302(3) 0.73601(10) 0.38638(10) 0.0325(4) Uani 1 1 d
C6 C 0.2904(3) 0.60497(11) 0.38826(10) 0.0317(4) Uani 1 1 d
C22 C 0.2197(3) 0.74588(11) 0.21856(11) 0.0349(4) Uani 1 1 d
C14 C 0.6357(3) 0.77994(11) 0.60065(11) 0.0347(4) Uani 1 1 d
C2 C 0.2162(3) 0.60331(11) 0.13240(11) 0.0329(4) Uani 1 1 d
C23 C 0.1592(3) 0.74576(11) 0.13729(11) 0.0341(4) Uani 1 1 d
C3 C 0.2742(3) 0.60264(11) 0.21397(11) 0.0344(4) Uani 1 1 d
C18 C 0.5940(3) 0.87280(11) 0.49076(11) 0.0373(4) Uani 1 1 d
C10 C 0.1798(3) 0.40726(11) 0.54158(13) 0.0397(5) Uani 1 1 d
C15 C 0.7182(3) 0.84028(12) 0.65017(11) 0.0392(4) Uani 1 1 d
C17 C 0.6784(3) 0.93249(12) 0.54109(12) 0.0423(5) Uani 1 1 d
C12 C 0.2873(3) 0.49138(13) 0.65450(12) 0.0441(5) Uani 1 1 d
C16 C 0.7393(3) 0.91682(12) 0.62056(12) 0.0402(5) Uani 1 1 d
C11 C 0.2112(3) 0.41940(13) 0.62278(13) 0.0443(5) Uani 1 1 d
B1 B 0.7777(4) 0.62208(14) 0.77263(12) 0.0451(6) Uani 1 1 d
H6 H 0.227(3) 0.5604(13) 0.3616(12) 0.036(5) Uiso 1 1 d
H21 H 0.468(3) 0.7834(14) 0.3581(13) 0.042(5) Uiso 1 1 d
H23 H 0.118(3) 0.7943(14) 0.1101(13) 0.045(6) Uiso 1 1 d
H2 H 0.216(3) 0.5533(13) 0.1015(12) 0.038(5) Uiso 1 1 d
H9 H 0.198(3) 0.4590(13) 0.4358(13) 0.039(5) Uiso 1 1 d
H13 H 0.390(3) 0.6044(14) 0.6288(13) 0.047(6) Uiso 1 1 d
H12 H 0.313(3) 0.5002(13) 0.7154(14) 0.048(6) Uiso 1 1 d
H14 H 0.625(3) 0.7258(14) 0.6220(12) 0.040(5) Uiso 1 1 d
H18 H 0.551(3) 0.8835(14) 0.4362(15) 0.047(6) Uiso 1 1 d
H22 H 0.217(3) 0.7968(14) 0.2497(13) 0.051(6) Uiso 1 1 d
H10 H 0.126(3) 0.3581(15) 0.5203(13) 0.047(6) Uiso 1 1 d
H16 H 0.802(3) 0.9597(14) 0.6579(13) 0.046(6) Uiso 1 1 d
H11 H 0.191(3) 0.3739(15) 0.6575(14) 0.052(6) Uiso 1 1 d
H3 H 0.317(3) 0.5526(15) 0.2406(13) 0.047(6) Uiso 1 1 d
H17 H 0.697(4) 0.9864(16) 0.5190(14) 0.059(7) Uiso 1 1 d
H15 H 0.767(3) 0.8273(14) 0.7047(15) 0.050(6) Uiso 1 1 d

loop_
_atom_site_aniso_label
_atom_site_aniso_U_11
_atom_site_aniso_U_22
_atom_site_aniso_U_33
_atom_site_aniso_U_23
_atom_site_aniso_U_13
_atom_site_aniso_U_12
O1 0.0334(7) 0.0259(6) 0.0291(6) 0.0002(4) 0.0066(5) -0.0019(5)
F3 0.1192(15) 0.0909(12) 0.0474(8) -0.0185(7) -0.0300(8) 0.0458(10)
O3 0.0554(9) 0.0327(7) 0.0341(7) -0.0040(5) -0.0014(6) 0.0062(6)
F1 0.0867(11) 0.0929(11) 0.0311(6) -0.0128(6) 0.0026(6) 0.0095(8)
O2 0.0576(9) 0.0351(7) 0.0359(7) 0.0048(5) 0.0028(6) 0.0052(6)
F4 0.1309(15) 0.0420(8) 0.0692(9) 0.0086(6) 0.0121(9) 0.0100(8)
F2 0.1261(17) 0.0830(12) 0.0955(13) -0.0304(9) 0.0596(12) -0.0295(11)
C1 0.0274(9) 0.0309(9) 0.0310(9) 0.0001(7) 0.0061(7) -0.0019(7)
C8 0.0254(9) 0.0280(8) 0.0330(8) 0.0019(6) 0.0071(7) 0.0032(7)
C20 0.0291(9) 0.0265(8) 0.0328(9) 0.0029(6) 0.0093(7) 0.0011(7)
C19 0.0281(9) 0.0301(9) 0.0307(8) -0.0006(7) 0.0082(7) 0.0003(7)
C7 0.0264(9) 0.0258(8) 0.0348(9) -0.0012(6) 0.0059(7) 0.0011(7)
C24 0.0275(9) 0.0316(9) 0.0338(9) 0.0023(7) 0.0051(7) 0.0014(7)
C4 0.0334(10) 0.0316(9) 0.0290(9) -0.0003(7) 0.0073(7) -0.0019(7)
C5 0.0322(10) 0.0318(9) 0.0310(9) -0.0008(7) 0.0090(7) 0.0018(7)
C13 0.0397(11) 0.0360(9) 0.0332(9) 0.0027(7) 0.0066(8) 0.0032(8)
C9 0.0307(10) 0.0315(9) 0.0377(10) 0.0019(7) 0.0053(8) 0.0002(7)
C21 0.0377(10) 0.0291(9) 0.0321(9) 0.0017(7) 0.0102(8) -0.0022(7)
C6 0.0339(10) 0.0308(9) 0.0309(9) -0.0008(7) 0.0067(7) -0.0019(7)
C22 0.0436(11) 0.0284(9) 0.0335(9) -0.0024(7) 0.0086(8) -0.0020(8)
C14 0.0359(10) 0.0337(9) 0.0342(9) 0.0018(7) 0.0051(8) 0.0011(8)
C2 0.0354(10) 0.0305(9) 0.0332(9) -0.0017(7) 0.0072(7) 0.0003(7)
C23 0.0396(11) 0.0283(9) 0.0345(9) 0.0036(7) 0.0068(8) -0.0004(7)
C3 0.0402(11) 0.0294(9) 0.0334(9) 0.0026(7) 0.0054(8) 0.0017(8)
C18 0.0447(12) 0.0335(9) 0.0340(10) 0.0024(7) 0.0076(8) -0.0044(8)
C10 0.0312(10) 0.0321(10) 0.0551(12) 0.0064(8) 0.0057(8) -0.0023(8)
C15 0.0403(11) 0.0430(10) 0.0333(10) -0.0041(8) 0.0032(8) 0.0002(8)
C17 0.0494(13) 0.0313(10) 0.0477(11) -0.0004(8) 0.0127(9) -0.0067(9)
C12 0.0476(13) 0.0494(11) 0.0360(10) 0.0099(8) 0.0096(9) 0.0027(9)
C16 0.0370(11) 0.0388(10) 0.0453(11) -0.0115(8) 0.0085(9) -0.0040(8)
C11 0.0390(12) 0.0449(11) 0.0504(12) 0.0193(9) 0.0120(9) 0.0009(9)
B1 0.0670(17) 0.0390(12) 0.0273(10) 0.0003(8) 0.0031(10) 0.0030(11)

loop_
_atom_type_symbol
_atom_type_description
_atom_type_scat_dispersion_real
_atom_type_scat_dispersion_imag
_atom_type_scat_source
C C 0.0181 0.0091 'International Tables Vol C Tables 4.2.6.8 and 6.1.1.4'
H H 0.0000 0.0000 'International Tables Vol C Tables 4.2.6.8 and 6.1.1.4'
B B 0.0090 0.0039 'International Tables Vol C Tables 4.2.6.8 and 6.1.1.4'
F F 0.0727 0.0534 'International Tables Vol C Tables 4.2.6.8 and 6.1.1.4'
O O 0.0492 0.0322 'International Tables Vol C Tables 4.2.6.8 and 6.1.1.4'

loop_
_exptl_crystal_face_index_h
_exptl_crystal_face_index_k
_exptl_crystal_face_index_l
_exptl_crystal_face_perp_dist
_exptl_oxdiff_crystal_face_indexfrac_h
_exptl_oxdiff_crystal_face_indexfrac_k
_exptl_oxdiff_crystal_face_indexfrac_l
_exptl_oxdiff_crystal_face_x
_exptl_oxdiff_crystal_face_y
_exptl_oxdiff_crystal_face_z
0 -1 -11 0.0282 -0.0021 -0.9843 -10.9987 1.0071 0.0704 0.0534
-4 3 0 0.2258 -3.9988 2.9993 0.0101 0.0770 0.0216 0.9152
4 -3 0 0.2258 3.9988 -2.9993 -0.0101 -0.0770 -0.0216 -0.9152
1 11 -1 0.0322 1.0072 10.9960 -1.0018 0.0261 -1.0337 0.1351
0 1 11 0.0399 0.0021 0.9843 10.9987 -1.0071 -0.0704 -0.0534
-4 -4 -6 0.2048 -4.0041 -3.9890 -5.9895 0.6515 0.6240 0.7486
0 -11 1 0.0488 -0.0070 -10.9962 0.9993 -0.0483 0.9627 -0.3412
0 11 0 0.0179 0.0072 10.9948 0.0005 -0.0429 -0.9612 0.3336
0 0 -11 0.0185 -0.0015 0.0152 -10.9986 1.0032 -0.0170 0.0837
-1 1 11 0.0300 -0.9981 0.9845 11.0011 -0.9850 0.0005 0.1527
-1 -10 3 0.0368 -1.0063 -9.9992 3.0016 -0.2124 0.9494 -0.1200
-1 -10 3 0.0368 -1.0063 -9.9992 3.0016 -0.2124 0.9494 -0.1200
-1 -10 3 0.0368 -1.0063 -9.9992 3.0016 -0.2124 0.9494 -0.1200

loop_
_geom_angle_atom_site_label_1
_geom_angle_atom_site_label_2
_geom_angle_atom_site_label_3
_geom_angle
C20 O1 C7 122.65(13)
C2 C1 C24 121.63(15)
C23 C1 C24 118.36(15)
C23 C1 C2 119.99(16)
C13 C8 C7 121.12(16)
C13 C8 C9 119.34(16)
C9 C8 C7 119.53(15)
O1 C20 C19 113.17(14)
O1 C20 C21 119.40(15)
C21 C20 C19 127.43(15)
C14 C19 C20 120.96(15)
C14 C19 C18 119.11(16)
C18 C19 C20 119.90(15)
O1 C7 C8 113.76(14)
O1 C7 C6 119.31(15)
C6 C7 C8 126.91(16)
O3 C24 C1 113.55(14)
O2 C24 O3 123.18(16)
O2 C24 C1 123.26(16)
C22 C4 C5 120.32(15)
C3 C4 C5 119.99(15)
C3 C4 C22 119.66(16)
C21 C5 C4 121.64(15)
C21 C5 C6 118.27(16)
C6 C5 C4 120.08(16)
C12 C13 C8 120.03(18)
C10 C9 C8 119.97(18)
C20 C21 C5 120.14(16)
C7 C6 C5 120.22(16)
C23 C22 C4 119.51(16)
C15 C14 C19 120.13(17)
C3 C2 C1 119.72(16)
C22 C23 C1 120.68(16)
C2 C3 C4 120.43(16)
C17 C18 C19 120.04(17)
C11 C10 C9 120.24(18)
C14 C15 C16 120.37(18)
C16 C17 C18 120.48(18)
C13 C12 C11 120.18(18)
C17 C16 C15 119.86(18)
C10 C11 C12 120.23(17)
F1 B1 F3 107.9(2)
F1 B1 F2 109.2(2)
F4 B1 F3 109.7(2)
F4 B1 F1 112.72(18)
F4 B1 F2 108.6(2)
F2 B1 F3 108.7(2)

loop_
_geom_bond_atom_site_label_1
_geom_bond_atom_site_label_2
_geom_bond_distance
O1 C20 1.349(2)
O1 C7 1.349(2)
F3 B1 1.386(3)
O3 C24 1.328(2)
F1 B1 1.372(3)
O2 C24 1.207(2)
F4 B1 1.360(3)
F2 B1 1.375(3)
C1 C24 1.494(2)
C1 C2 1.391(2)
C1 C23 1.389(2)
C8 C7 1.463(2)
C8 C13 1.396(3)
C8 C9 1.403(2)
C20 C19 1.458(2)
C20 C21 1.371(2)
C19 C14 1.397(3)
C19 C18 1.399(2)
C7 C6 1.366(3)
C4 C5 1.478(2)
C4 C22 1.401(3)
C4 C3 1.395(2)
C5 C21 1.393(3)
C5 C6 1.402(2)
C13 C12 1.384(3)
C9 C10 1.383(3)
C22 C23 1.382(3)
C14 C15 1.378(3)
C2 C3 1.384(3)
C18 C17 1.382(3)
C10 C11 1.382(3)
C15 C16 1.388(3)
C17 C16 1.378(3)
C12 C11 1.386(3)

loop_
_geom_torsion_atom_site_label_1
_geom_torsion_atom_site_label_2
_geom_torsion_atom_site_label_3
_geom_torsion_atom_site_label_4
_geom_torsion
O1 C20 C19 C14 11.2(2)
O1 C20 C19 C18 -166.86(16)
O1 C20 C21 C5 0.6(3)
O1 C7 C6 C5 -0.2(3)
C1 C2 C3 C4 -0.6(3)
C8 C7 C6 C5 177.82(17)
C8 C13 C12 C11 0.8(3)
C8 C9 C10 C11 0.2(3)
C20 O1 C7 C8 -178.91(15)
C20 O1 C7 C6 -0.6(2)
C20 C19 C14 C15 -177.24(17)
C20 C19 C18 C17 177.80(18)
C19 C20 C21 C5 -178.36(17)
C19 C14 C15 C16 -0.5(3)
C19 C18 C17 C16 -0.6(3)
C7 O1 C20 C19 179.54(14)
C7 O1 C20 C21 0.4(2)
C7 C8 C13 C12 178.39(18)
C7 C8 C9 C10 -178.91(17)
C24 C1 C2 C3 -178.56(17)
C24 C1 C23 C22 179.65(17)
C4 C5 C21 C20 177.92(17)
C4 C5 C6 C7 -178.13(16)
C4 C22 C23 C1 -1.5(3)
C5 C4 C22 C23 -177.40(17)
C5 C4 C3 C2 178.43(17)
C13 C8 C7 O1 6.9(2)
C13 C8 C7 C6 -171.26(18)
C13 C8 C9 C10 0.8(3)
C13 C12 C11 C10 0.3(3)
C9 C8 C7 O1 -173.42(15)
C9 C8 C7 C6 8.5(3)
C9 C8 C13 C12 -1.3(3)
C9 C10 C11 C12 -0.8(3)
C21 C20 C19 C14 -169.74(18)
C21 C20 C19 C18 12.2(3)
C21 C5 C6 C7 1.2(3)
C6 C5 C21 C20 -1.4(3)
C22 C4 C5 C21 -34.9(3)
C22 C4 C5 C6 144.34(19)
C22 C4 C3 C2 0.2(3)
C14 C19 C18 C17 -0.3(3)
C14 C15 C16 C17 -0.4(3)
C2 C1 C24 O3 2.6(3)
C2 C1 C24 O2 -176.32(18)
C2 C1 C23 C22 1.1(3)
C23 C1 C24 O3 -175.90(16)
C23 C1 C24 O2 5.2(3)
C23 C1 C2 C3 -0.1(3)
C3 C4 C5 C21 146.88(19)
C3 C4 C5 C6 -33.8(3)
C3 C4 C22 C23 0.8(3)
C18 C19 C14 C15 0.9(3)
C18 C17 C16 C15 0.9(3)
